data_1504329
loop_
_publ_author_name
'Gao, Yongnian'
'Lam, Yulin'

_publ_section_title
;
 [3 + 2] Cycloaddition Reactions in the Synthesis of
 Triazolo[4,5-b]pyridin-5-ones and Pyrrolo[3,4-b]pyridin-2-ones
;
_journal_issue 2
_journal_name_full 'Journal of Combinatorial Chemistry'
_journal_page_first 327
_journal_paper_doi 10.1021/cc700183a
_journal_volume 10
_journal_year 2008
_chemical_formula_sum 'C20 H24 N2 O3'
_chemical_formula_weight 340.41
_chemical_name_systematic
; 
 Ethyl 1-Benzyl-4-isopropyl-2-oxo-2,3,4,6-tetrahydro-1H-pyrrolo[3,4-b]pyridine-7-carboxylate 
;
_space_group_IT_number 14
_symmetry_space_group_name_Hall '-P 2yn'
_symmetry_space_group_name_H-M 'P 1 21/n 1'
_atom_sites_solution_hydrogens geom
_atom_sites_solution_primary direct
_atom_sites_solution_secondary difmap
_audit_creation_method SHELXL-97
_cell_angle_alpha 90.00
_cell_angle_beta 100.3240(10)
_cell_angle_gamma 90.00
_cell_formula_units_Z 8
_cell_length_a 9.2494(5)
_cell_length_b 16.5966(9)
_cell_length_c 24.0869(13)
_cell_measurement_temperature 223(2)
_cell_volume 3637.7(3)
_computing_structure_refinement 'SHELXL-97 (Sheldrick, 1997)'
_computing_structure_solution 'SHELXS-97 (Sheldrick, 1990)'
_diffrn_ambient_temperature 223(2)
_diffrn_measured_fraction_theta_full 0.997
_diffrn_measured_fraction_theta_max 0.997
_diffrn_radiation_monochromator graphite
_diffrn_radiation_source 'fine-focus sealed tube'
_diffrn_radiation_type MoK\a
_diffrn_radiation_wavelength 0.71073
_diffrn_reflns_av_R_equivalents 0.0327
_diffrn_reflns_av_sigmaI/netI 0.0370
_diffrn_reflns_limit_h_max 11
_diffrn_reflns_limit_h_min -8
_diffrn_reflns_limit_k_max 21
_diffrn_reflns_limit_k_min -21
_diffrn_reflns_limit_l_max 31
_diffrn_reflns_limit_l_min -31
_diffrn_reflns_number 25640
_diffrn_reflns_theta_full 27.50
_diffrn_reflns_theta_max 27.50
_diffrn_reflns_theta_min 1.50
_exptl_absorpt_coefficient_mu 0.084
_exptl_absorpt_correction_T_max 0.9785
_exptl_absorpt_correction_T_min 0.8987
_exptl_crystal_density_diffrn 1.243
_exptl_crystal_density_method 'not measured'
_exptl_crystal_F_000 1456
_exptl_crystal_size_max 1.30
_exptl_crystal_size_mid 0.28
_exptl_crystal_size_min 0.26
_refine_diff_density_max 0.267
_refine_diff_density_min -0.191
_refine_diff_density_rms 0.053
_refine_ls_extinction_method none
_refine_ls_goodness_of_fit_ref 1.064
_refine_ls_hydrogen_treatment mixed
_refine_ls_matrix_type full
_refine_ls_number_parameters 465
_refine_ls_number_reflns 8315
_refine_ls_number_restraints 0
_refine_ls_restrained_S_all 1.064
_refine_ls_R_factor_all 0.0740
_refine_ls_R_factor_gt 0.0515
_refine_ls_shift/su_max 0.001
_refine_ls_shift/su_mean 0.000
_refine_ls_structure_factor_coef Fsqd
_refine_ls_weighting_details 'calc w=1/[\s^2^(Fo^2^)+(0.0759P)^2^+0.2940P] where P=(Fo^2^+2Fc^2^)/3'
_refine_ls_weighting_scheme calc
_refine_ls_wR_factor_gt 0.1288
_refine_ls_wR_factor_ref 0.1435
_reflns_number_gt 6102
_reflns_number_total 8315
_reflns_threshold_expression >2sigma(I)
_cod_data_source_file cc700183a-file002.cif
_cod_data_source_block Ethyl_1-Benzyl-4-isopropyl-2-oxo-2,3,4,6-tetrahydro-1H-pyrrolo[3,4-b]pyridine-7-carboxylate
_cod_database_code 1504329

loop_
_symmetry_equiv_pos_as_xyz
'x, y, z'
'-x+1/2, y+1/2, -z+1/2'
'-x, -y, -z'
'x-1/2, -y-1/2, z-1/2'

loop_
_atom_site_label
_atom_site_type_symbol
_atom_site_fract_x
_atom_site_fract_y
_atom_site_fract_z
_atom_site_U_iso_or_equiv
_atom_site_adp_type
_atom_site_occupancy
_atom_site_symmetry_multiplicity
_atom_site_calc_flag
_atom_site_refinement_flags
O1 O 0.59805(14) -0.05363(7) 0.12647(5) 0.0468(3) Uani 1 1 d .
O2 O 0.55859(17) -0.18539(8) 0.13763(6) 0.0623(4) Uani 1 1 d .
O3 O 0.82616(18) 0.15895(7) 0.26959(6) 0.0620(4) Uani 1 1 d .
O4 O 0.03671(13) 0.92567(6) 0.12313(4) 0.0393(3) Uani 1 1 d .
O5 O 0.10243(14) 1.05500(7) 0.13625(5) 0.0479(3) Uani 1 1 d .
O6 O 0.19122(14) 0.68875(6) 0.27039(5) 0.0437(3) Uani 1 1 d .
N1 N 0.71145(15) -0.17766(8) 0.24722(6) 0.0359(3) Uani 1 1 d .
H1N H 0.687(2) -0.2250(13) 0.2363(8) 0.058(6) Uiso 1 1 d .
N2 N 0.73666(15) 0.03838(7) 0.23798(5) 0.0329(3) Uani 1 1 d .
N3 N 0.16687(13) 0.81565(7) 0.23830(5) 0.0288(3) Uani 1 1 d .
N4 N 0.26394(15) 1.02626(8) 0.23817(5) 0.0344(3) Uani 1 1 d .
H4N H 0.263(2) 1.0758(12) 0.2255(8) 0.052(5) Uiso 1 1 d .
C1 C 0.96346(19) 0.04362(10) 0.30824(7) 0.0392(4) Uani 1 1 d .
H8A H 1.0194 0.0823 0.3336 0.047 Uiso 1 1 calc R
H8B H 1.0284 0.0204 0.2851 0.047 Uiso 1 1 calc R
C2 C 0.90663(17) -0.02339(9) 0.34292(6) 0.0348(3) Uani 1 1 d .
H2 H 0.9913 -0.0543 0.3621 0.042 Uiso 1 1 calc R
C3 C 0.81685(17) -0.07694(9) 0.29968(6) 0.0325(3) Uani 1 1 d .
C4 C 0.79523(18) -0.15890(9) 0.29719(7) 0.0372(4) Uani 1 1 d .
H1 H 0.8324 -0.1954 0.3254 0.045 Uiso 1 1 calc R
C5 C 0.67859(17) -0.10976(8) 0.21491(6) 0.0321(3) Uani 1 1 d .
C6 C 0.74150(16) -0.04564(8) 0.24789(6) 0.0291(3) Uani 1 1 d .
C7 C 0.8385(2) 0.08582(9) 0.27114(6) 0.0390(4) Uani 1 1 d .
C8 C 0.60554(18) 0.07806(10) 0.20631(7) 0.0387(4) Uani 1 1 d .
H13A H 0.5703 0.1168 0.2309 0.046 Uiso 1 1 calc R
H13B H 0.5293 0.0378 0.1962 0.046 Uiso 1 1 calc R
C9 C 0.62794(19) 0.12110(9) 0.15308(6) 0.0356(4) Uani 1 1 d .
C10 C 0.7616(2) 0.12399(10) 0.13528(7) 0.0437(4) Uani 1 1 d .
H19 H 0.8430 0.0990 0.1567 0.052 Uiso 1 1 calc R
C11 C 0.7761(2) 0.16363(12) 0.08603(8) 0.0543(5) Uani 1 1 d .
H18 H 0.8667 0.1648 0.0744 0.065 Uiso 1 1 calc R
C12 C 0.6570(3) 0.20125(12) 0.05422(8) 0.0612(6) Uani 1 1 d .
H17 H 0.6669 0.2283 0.0213 0.073 Uiso 1 1 calc R
C13 C 0.5229(3) 0.19868(12) 0.07143(8) 0.0614(6) Uani 1 1 d .
H16 H 0.4418 0.2237 0.0498 0.074 Uiso 1 1 calc R
C14 C 0.5079(2) 0.15897(11) 0.12072(7) 0.0475(4) Uani 1 1 d .
H15 H 0.4170 0.1577 0.1321 0.057 Uiso 1 1 calc R
C15 C 0.60468(18) -0.12131(10) 0.15678(7) 0.0383(4) Uani 1 1 d .
C16 C 0.5223(2) -0.05754(13) 0.06847(7) 0.0543(5) Uani 1 1 d .
H6A H 0.5449 -0.1083 0.0520 0.065 Uiso 1 1 calc R
H6B H 0.5570 -0.0144 0.0471 0.065 Uiso 1 1 calc R
C17 C 0.3597(2) -0.05029(13) 0.06438(8) 0.0587(5) Uani 1 1 d .
H7A H 0.3244 -0.0944 0.0841 0.088 Uiso 1 1 calc R
H7B H 0.3131 -0.0515 0.0254 0.088 Uiso 1 1 calc R
H7C H 0.3372 -0.0003 0.0810 0.088 Uiso 1 1 calc R
C18 C 0.82217(18) 0.00837(10) 0.38785(6) 0.0402(4) Uani 1 1 d .
H10 H 0.7293 0.0315 0.3683 0.048 Uiso 1 1 calc R
C19 C 0.9066(2) 0.07431(13) 0.42405(8) 0.0590(5) Uani 1 1 d .
H12A H 1.0039 0.0556 0.4391 0.088 Uiso 1 1 calc R
H12B H 0.8566 0.0875 0.4545 0.088 Uiso 1 1 calc R
H12C H 0.9124 0.1213 0.4014 0.088 Uiso 1 1 calc R
C20 C 0.7860(2) -0.06046(13) 0.42498(7) 0.0586(5) Uani 1 1 d .
H11A H 0.8754 -0.0820 0.4462 0.088 Uiso 1 1 calc R
H11B H 0.7346 -0.1020 0.4017 0.088 Uiso 1 1 calc R
H11C H 0.7252 -0.0407 0.4504 0.088 Uiso 1 1 calc R
C22 C 0.38236(17) 0.85942(9) 0.33691(6) 0.0357(3) Uani 1 1 d .
H22 H 0.4832 0.8761 0.3523 0.043 Uiso 1 1 calc R
C23 C 0.38882(19) 0.77970(10) 0.30539(7) 0.0406(4) Uani 1 1 d .
H27A H 0.4603 0.7843 0.2806 0.049 Uiso 1 1 calc R
H27B H 0.4214 0.7373 0.3325 0.049 Uiso 1 1 calc R
C24 C 0.24262(18) 0.75704(9) 0.27115(6) 0.0330(3) Uani 1 1 d .
C25 C 0.21760(16) 0.89593(8) 0.24386(6) 0.0277(3) Uani 1 1 d .
C26 C 0.31800(16) 0.91917(9) 0.29242(6) 0.0318(3) Uani 1 1 d .
C27 C 0.34277(18) 1.00021(10) 0.28718(6) 0.0377(4) Uani 1 1 d .
H20 H 0.4041 1.0318 0.3133 0.045 Uiso 1 1 calc R
C28 C 0.18549(16) 0.96395(8) 0.20920(6) 0.0291(3) Uani 1 1 d .
C29 C 0.10455(17) 0.98643(9) 0.15368(6) 0.0326(3) Uani 1 1 d .
C30 C -0.0431(2) 0.94690(11) 0.06775(7) 0.0507(5) Uani 1 1 d .
H25A H 0.0201 0.9771 0.0472 0.061 Uiso 1 1 calc R
H25B H -0.1270 0.9803 0.0713 0.061 Uiso 1 1 calc R
C31 C -0.0931(3) 0.87202(13) 0.03702(8) 0.0718(7) Uani 1 1 d .
H26A H -0.0095 0.8390 0.0341 0.108 Uiso 1 1 calc R
H26B H -0.1445 0.8852 -0.0001 0.108 Uiso 1 1 calc R
H26C H -0.1576 0.8432 0.0571 0.108 Uiso 1 1 calc R
C32 C 0.03297(16) 0.79013(9) 0.20061(6) 0.0307(3) Uani 1 1 d .
H32A H -0.0233 0.8374 0.1862 0.037 Uiso 1 1 calc R
H32B H -0.0266 0.7585 0.2218 0.037 Uiso 1 1 calc R
C33 C 0.06589(17) 0.74060(8) 0.15156(6) 0.0316(3) Uani 1 1 d .
C34 C -0.0407(2) 0.68942(10) 0.12318(7) 0.0437(4) Uani 1 1 d .
H34 H -0.1314 0.6855 0.1345 0.052 Uiso 1 1 calc R
C35 C -0.0126(3) 0.64410(11) 0.07810(7) 0.0583(5) Uani 1 1 d .
H35 H -0.0850 0.6102 0.0591 0.070 Uiso 1 1 calc R
C36 C 0.1215(3) 0.64873(12) 0.06118(7) 0.0597(6) Uani 1 1 d .
H36 H 0.1399 0.6179 0.0310 0.072 Uiso 1 1 calc R
C37 C 0.2282(2) 0.69926(12) 0.08918(7) 0.0520(5) Uani 1 1 d .
H37 H 0.3191 0.7027 0.0779 0.062 Uiso 1 1 calc R
C38 C 0.20038(19) 0.74502(10) 0.13417(7) 0.0400(4) Uani 1 1 d .
H38 H 0.2729 0.7791 0.1529 0.048 Uiso 1 1 calc R
C39 C 0.29663(19) 0.85308(10) 0.38614(6) 0.0372(4) Uani 1 1 d .
H29 H 0.1938 0.8411 0.3703 0.045 Uiso 1 1 calc R
C40 C 0.3558(2) 0.78556(11) 0.42691(7) 0.0534(5) Uani 1 1 d .
H31A H 0.4599 0.7923 0.4389 0.080 Uiso 1 1 calc R
H31B H 0.3367 0.7345 0.4083 0.080 Uiso 1 1 calc R
H31C H 0.3082 0.7874 0.4592 0.080 Uiso 1 1 calc R
C41 C 0.3016(2) 0.93245(11) 0.41801(7) 0.0499(4) Uani 1 1 d .
H30A H 0.2408 0.9287 0.4463 0.075 Uiso 1 1 calc R
H30B H 0.2661 0.9750 0.3921 0.075 Uiso 1 1 calc R
H30C H 0.4010 0.9438 0.4357 0.075 Uiso 1 1 calc R

loop_
_atom_site_aniso_label
_atom_site_aniso_U_11
_atom_site_aniso_U_22
_atom_site_aniso_U_33
_atom_site_aniso_U_23
_atom_site_aniso_U_13
_atom_site_aniso_U_12
O1 0.0601(8) 0.0437(7) 0.0349(6) 0.0023(5) 0.0038(5) -0.0081(6)
O2 0.0781(10) 0.0398(7) 0.0614(8) -0.0116(6) -0.0077(7) -0.0114(7)
O3 0.1073(12) 0.0206(6) 0.0555(8) -0.0033(5) 0.0072(8) -0.0057(6)
O4 0.0555(7) 0.0290(6) 0.0305(5) 0.0026(4) -0.0005(5) -0.0007(5)
O5 0.0645(8) 0.0275(6) 0.0478(7) 0.0094(5) -0.0003(6) 0.0015(5)
O6 0.0643(8) 0.0198(6) 0.0474(6) 0.0029(5) 0.0113(6) 0.0030(5)
N1 0.0432(8) 0.0194(7) 0.0463(8) -0.0003(6) 0.0115(6) -0.0015(6)
N2 0.0457(8) 0.0187(6) 0.0349(7) 0.0021(5) 0.0090(6) 0.0031(5)
N3 0.0362(7) 0.0198(6) 0.0305(6) 0.0003(5) 0.0063(5) 0.0006(5)
N4 0.0452(8) 0.0220(6) 0.0365(7) 0.0015(5) 0.0089(6) -0.0069(6)
C1 0.0462(10) 0.0347(9) 0.0378(8) -0.0066(7) 0.0107(7) -0.0097(7)
C2 0.0360(8) 0.0320(8) 0.0358(8) 0.0013(6) 0.0044(6) 0.0042(6)
C3 0.0380(8) 0.0253(7) 0.0356(8) 0.0012(6) 0.0103(6) 0.0032(6)
C4 0.0442(9) 0.0257(8) 0.0428(9) 0.0056(6) 0.0104(7) 0.0051(7)
C5 0.0347(8) 0.0231(7) 0.0408(8) -0.0014(6) 0.0127(7) 0.0005(6)
C6 0.0340(8) 0.0209(7) 0.0346(7) 0.0004(6) 0.0122(6) 0.0013(6)
C7 0.0608(11) 0.0241(8) 0.0341(8) -0.0019(6) 0.0138(7) -0.0049(7)
C8 0.0476(10) 0.0288(8) 0.0423(8) 0.0063(7) 0.0147(7) 0.0104(7)
C9 0.0491(10) 0.0214(7) 0.0367(8) 0.0014(6) 0.0088(7) 0.0040(6)
C10 0.0523(11) 0.0376(9) 0.0424(9) 0.0050(7) 0.0116(8) 0.0014(8)
C11 0.0689(13) 0.0517(11) 0.0464(10) 0.0029(9) 0.0210(10) -0.0094(10)
C12 0.0981(17) 0.0480(11) 0.0390(10) 0.0116(8) 0.0161(11) -0.0035(11)
C13 0.0808(15) 0.0550(12) 0.0443(10) 0.0126(9) -0.0002(10) 0.0167(11)
C14 0.0544(11) 0.0417(10) 0.0459(10) 0.0057(8) 0.0078(8) 0.0097(8)
C15 0.0379(9) 0.0333(9) 0.0442(9) -0.0048(7) 0.0086(7) -0.0028(7)
C16 0.0598(12) 0.0708(13) 0.0315(9) 0.0016(8) 0.0058(8) -0.0054(10)
C17 0.0553(12) 0.0690(14) 0.0506(11) 0.0035(10) 0.0062(9) -0.0001(10)
C18 0.0420(9) 0.0466(10) 0.0315(8) -0.0015(7) 0.0051(7) 0.0020(8)
C19 0.0655(13) 0.0693(14) 0.0435(10) -0.0193(9) 0.0132(9) -0.0075(11)
C20 0.0658(13) 0.0744(14) 0.0364(9) 0.0087(9) 0.0114(9) -0.0097(11)
C22 0.0332(8) 0.0353(8) 0.0358(8) 0.0028(6) -0.0014(6) -0.0008(7)
C23 0.0440(9) 0.0374(9) 0.0396(9) 0.0038(7) 0.0049(7) 0.0122(7)
C24 0.0457(9) 0.0238(7) 0.0316(8) -0.0004(6) 0.0124(7) 0.0071(6)
C25 0.0330(8) 0.0207(7) 0.0308(7) -0.0001(5) 0.0097(6) -0.0006(6)
C26 0.0353(8) 0.0280(8) 0.0318(7) -0.0001(6) 0.0055(6) -0.0021(6)
C27 0.0440(9) 0.0336(8) 0.0346(8) -0.0019(6) 0.0048(7) -0.0110(7)
C28 0.0357(8) 0.0216(7) 0.0311(7) -0.0016(6) 0.0093(6) -0.0022(6)
C29 0.0383(8) 0.0253(8) 0.0353(8) 0.0027(6) 0.0095(6) 0.0041(6)
C30 0.0660(12) 0.0437(10) 0.0362(9) 0.0058(8) -0.0077(8) 0.0038(9)
C31 0.1013(18) 0.0521(12) 0.0482(11) -0.0055(9) -0.0238(11) 0.0069(12)
C32 0.0330(8) 0.0235(7) 0.0363(8) -0.0008(6) 0.0083(6) -0.0026(6)
C33 0.0419(9) 0.0215(7) 0.0312(7) 0.0018(6) 0.0056(6) 0.0000(6)
C34 0.0529(10) 0.0365(9) 0.0402(9) -0.0025(7) 0.0041(8) -0.0107(8)
C35 0.0906(16) 0.0404(10) 0.0384(10) -0.0097(8) -0.0032(10) -0.0116(10)
C36 0.1031(18) 0.0442(11) 0.0332(9) -0.0058(8) 0.0159(10) 0.0148(11)
C37 0.0654(12) 0.0559(12) 0.0385(9) 0.0036(8) 0.0198(9) 0.0174(10)
C38 0.0447(9) 0.0398(9) 0.0366(8) -0.0003(7) 0.0104(7) 0.0023(7)
C39 0.0402(9) 0.0366(9) 0.0321(8) 0.0030(6) -0.0011(7) 0.0000(7)
C40 0.0678(13) 0.0488(11) 0.0402(9) 0.0114(8) 0.0006(9) 0.0012(9)
C41 0.0623(12) 0.0478(11) 0.0376(9) -0.0037(8) 0.0033(8) 0.0040(9)

loop_
_atom_type_symbol
_atom_type_description
_atom_type_scat_dispersion_real
_atom_type_scat_dispersion_imag
_atom_type_scat_source
C C 0.0033 0.0016 'International Tables Vol C Tables 4.2.6.8 and 6.1.1.4'
H H 0.0000 0.0000 'International Tables Vol C Tables 4.2.6.8 and 6.1.1.4'
N N 0.0061 0.0033 'International Tables Vol C Tables 4.2.6.8 and 6.1.1.4'
O O 0.0106 0.0060 'International Tables Vol C Tables 4.2.6.8 and 6.1.1.4'

loop_
_geom_angle_atom_site_label_1
_geom_angle_atom_site_label_2
_geom_angle_atom_site_label_3
_geom_angle
C15 O1 C16 117.18(14)
C29 O4 C30 115.79(12)
C4 N1 C5 110.53(13)
C7 N2 C6 118.09(13)
C7 N2 C8 117.59(13)
C6 N2 C8 121.89(13)
C24 N3 C25 119.37(12)
C24 N3 C32 116.32(12)
C25 N3 C32 124.28(12)
C27 N4 C28 110.90(13)
C7 C1 C2 111.03(13)
C3 C2 C18 113.81(13)
C3 C2 C1 104.57(12)
C18 C2 C1 113.61(13)
C4 C3 C6 106.28(13)
C4 C3 C2 132.38(14)
C6 C3 C2 121.21(13)
N1 C4 C3 108.89(14)
N1 C5 C6 106.07(13)
N1 C5 C15 117.08(13)
C6 C5 C15 136.51(14)
C5 C6 N2 131.34(14)
C5 C6 C3 108.18(12)
N2 C6 C3 120.45(13)
O3 C7 N2 120.24(16)
O3 C7 C1 122.72(16)
N2 C7 C1 117.04(13)
N2 C8 C9 115.22(13)
C10 C9 C14 118.76(15)
C10 C9 C8 123.07(15)
C14 C9 C8 118.17(15)
C9 C10 C11 120.83(18)
C12 C11 C10 120.20(19)
C11 C12 C13 119.57(17)
C12 C13 C14 120.40(19)
C13 C14 C9 120.23(18)
O2 C15 O1 123.66(16)
O2 C15 C5 123.81(16)
O1 C15 C5 112.49(13)
O1 C16 C17 111.55(15)
C19 C18 C20 110.26(14)
C19 C18 C2 112.09(14)
C20 C18 C2 110.41(15)
C26 C22 C23 105.20(12)
C26 C22 C39 113.60(13)
C23 C22 C39 113.14(13)
C24 C23 C22 112.19(13)
O6 C24 N3 119.46(14)
O6 C24 C23 123.23(14)
N3 C24 C23 117.28(13)
C28 C25 C26 108.11(12)
C28 C25 N3 132.20(13)
C26 C25 N3 119.68(12)
C27 C26 C25 106.70(13)
C27 C26 C22 131.33(14)
C25 C26 C22 121.92(13)
N4 C27 C26 108.83(13)
N4 C28 C25 105.44(12)
N4 C28 C29 114.13(12)
C25 C28 C29 140.33(13)
O5 C29 O4 122.75(14)
O5 C29 C28 122.10(14)
O4 C29 C28 115.12(12)
O4 C30 C31 108.61(14)
N3 C32 C33 112.06(12)
C38 C33 C34 118.80(15)
C38 C33 C32 121.65(14)
C34 C33 C32 119.55(14)
C35 C34 C33 120.25(18)
C36 C35 C34 120.57(18)
C35 C36 C37 119.65(17)
C36 C37 C38 119.99(19)
C33 C38 C37 120.75(17)
C41 C39 C40 109.65(14)
C41 C39 C22 110.82(14)
C40 C39 C22 111.71(14)

loop_
_geom_bond_atom_site_label_1
_geom_bond_atom_site_label_2
_geom_bond_distance
O1 C15 1.3351(19)
O1 C16 1.448(2)
O2 C15 1.2062(19)
O3 C7 1.2190(19)
O4 C29 1.3366(18)
O4 C30 1.4475(19)
O5 C29 1.2118(18)
O6 C24 1.2279(18)
N1 C4 1.346(2)
N1 C5 1.3722(19)
N2 C7 1.370(2)
N2 C6 1.4140(17)
N2 C8 1.468(2)
N3 C24 1.3654(18)
N3 C25 1.4110(18)
N3 C32 1.4610(19)
N4 C27 1.343(2)
N4 C28 1.3789(18)
C1 C7 1.502(2)
C1 C2 1.539(2)
C2 C3 1.501(2)
C2 C18 1.537(2)
C3 C4 1.375(2)
C3 C6 1.414(2)
C5 C6 1.392(2)
C5 C15 1.457(2)
C8 C9 1.514(2)
C9 C10 1.380(2)
C9 C14 1.388(2)
C10 C11 1.384(2)
C11 C12 1.374(3)
C12 C13 1.377(3)
C13 C14 1.386(3)
C16 C17 1.494(3)
C18 C19 1.524(2)
C18 C20 1.524(2)
C22 C26 1.503(2)
C22 C23 1.532(2)
C22 C39 1.544(2)
C23 C24 1.500(2)
C25 C28 1.4036(19)
C25 C26 1.411(2)
C26 C27 1.374(2)
C28 C29 1.459(2)
C30 C31 1.478(3)
C32 C33 1.514(2)
C33 C38 1.384(2)
C33 C34 1.385(2)
C34 C35 1.383(3)
C35 C36 1.375(3)
C36 C37 1.377(3)
C37 C38 1.385(2)
C39 C41 1.521(2)
C39 C40 1.526(2)
